data_7102789
loop_
_publ_author_name
'Resendiz, Marino J. E.'
'Natarajan, Arunkumar'
'Garcia-Garibay, Miguel A.'

_publ_section_title
;
 Diastereoselective synthesis and spin-dependent photodecarbonylation
 of di(3-phenyl-2-pyrrolidinon-3-yl)ketones: synthesis of nonadjacent
 and adjacent stereogenic quaternary centers
;
_journal_coden_ASTM CHCOFS
_journal_issue 2
_journal_name_full
;
 Chemical Communications (Cambridge, United Kingdom)
;
_journal_page_first 193
_journal_page_last 195
_journal_paper_doi 10.1039/b711786h
_journal_year 2008
_chemical_formula_moiety 'C37 H36 N2 O5'
_chemical_formula_sum 'C37 H36 N2 O5'
_chemical_formula_weight 588.68
_space_group_IT_number 14
_symmetry_cell_setting monoclinic
_symmetry_space_group_name_Hall '-P 2ybc'
_symmetry_space_group_name_H-M 'P 1 21/c 1'
_atom_sites_solution_hydrogens geom
_atom_sites_solution_primary direct
_atom_sites_solution_secondary difmap
_audit_creation_method SHELXL-97
_cell_angle_alpha 90.00
_cell_angle_beta 104.8700(10)
_cell_angle_gamma 90.00
_cell_formula_units_Z 4
_cell_length_a 15.4881(18)
_cell_length_b 10.8020(12)
_cell_length_c 19.017(2)
_cell_measurement_reflns_used 5227
_cell_measurement_temperature 298(2)
_cell_measurement_theta_max 24.58
_cell_measurement_theta_min 3.823
_cell_volume 3075.0(6)
_computing_cell_refinement 'Bruker XSCANS'
_computing_data_collection 'Bruker XSCANS'
_computing_data_reduction 'Bruker SHELXTL'
_computing_molecular_graphics 'Bruker SHELXTL'
_computing_publication_material 'Bruker SHELXTL'
_computing_structure_refinement 'Bruker SHELXTL'
_computing_structure_solution 'Bruker SHELXTL'
_diffrn_ambient_temperature 298(2)
_diffrn_measured_fraction_theta_full 0.992
_diffrn_measured_fraction_theta_max 0.992
_diffrn_measurement_device_type 'CCD area detector'
_diffrn_measurement_method 'omega and phi scan'
_diffrn_radiation_monochromator graphite
_diffrn_radiation_source 'fine-focus sealed tube'
_diffrn_radiation_type MoK\a
_diffrn_radiation_wavelength 0.71073
_diffrn_reflns_av_R_equivalents 0.0364
_diffrn_reflns_av_sigmaI/netI 0.0359
_diffrn_reflns_limit_h_max 20
_diffrn_reflns_limit_h_min -20
_diffrn_reflns_limit_k_max 14
_diffrn_reflns_limit_k_min -13
_diffrn_reflns_limit_l_max 24
_diffrn_reflns_limit_l_min -24
_diffrn_reflns_number 26136
_diffrn_reflns_theta_full 27.89
_diffrn_reflns_theta_max 27.89
_diffrn_reflns_theta_min 3.76
_exptl_absorpt_coefficient_mu 0.084
_exptl_absorpt_correction_T_max 0.9958
_exptl_absorpt_correction_T_min 0.9167
_exptl_absorpt_correction_type multi-scan
_exptl_absorpt_process_details 'Sadabs (Bruker)'
_exptl_crystal_colour colorless
_exptl_crystal_density_diffrn 1.263
_exptl_crystal_density_method 'not measured'
_exptl_crystal_description hexagon
_exptl_crystal_F_000 1248
_exptl_crystal_size_max 0.20
_exptl_crystal_size_mid 0.20
_exptl_crystal_size_min 0.05
_refine_diff_density_max 0.307
_refine_diff_density_min -0.183
_refine_diff_density_rms 0.030
_refine_ls_extinction_method none
_refine_ls_goodness_of_fit_ref 0.998
_refine_ls_hydrogen_treatment constr
_refine_ls_matrix_type full
_refine_ls_number_parameters 399
_refine_ls_number_reflns 7275
_refine_ls_number_restraints 0
_refine_ls_restrained_S_all 0.998
_refine_ls_R_factor_all 0.0901
_refine_ls_R_factor_gt 0.0447
_refine_ls_shift/su_max 0.001
_refine_ls_shift/su_mean 0.000
_refine_ls_structure_factor_coef Fsqd
_refine_ls_weighting_details 'calc w=1/[\s^2^(Fo^2^)+(0.0459P)^2^+0.5930P] where P=(Fo^2^+2Fc^2^)/3'
_refine_ls_weighting_scheme calc
_refine_ls_wR_factor_gt 0.0994
_refine_ls_wR_factor_ref 0.1190
_reflns_number_gt 4340
_reflns_number_total 7275
_reflns_threshold_expression >2sigma(I)
_cod_data_source_file b711786h.txt
_cod_data_source_block gg5707s
_cod_depositor_comments
;
The following automatic conversions were performed:
'_symmetry_cell_setting' value 'Monoclinic' changed to 'monoclinic'
according to '/home/saulius/struct/CIF-dictionaries/cif_core.dic'
dictionary named 'cif_core.dic' version 2.4.1 from 2010-06-29.

Automatic conversion script
Id: cif_fix_enum 1527 2010-12-29 10:47:43Z saulius 
;
_cod_original_sg_symbol_H-M 'P 21/c'
_cod_database_code 7102789

loop_
_symmetry_equiv_pos_as_xyz
'x, y, z'
'-x, y+1/2, -z+1/2'
'-x, -y, -z'
'x, -y-1/2, z-1/2'

loop_
_atom_site_label
_atom_site_type_symbol
_atom_site_fract_x
_atom_site_fract_y
_atom_site_fract_z
_atom_site_U_iso_or_equiv
_atom_site_adp_type
_atom_site_occupancy
_atom_site_symmetry_multiplicity
_atom_site_calc_flag
_atom_site_refinement_flags
_atom_site_disorder_assembly
_atom_site_disorder_group
O1 O 1.05524(8) 0.30583(10) -0.00309(7) 0.0564(3) Uani 1 1 d . . .
O3 O 0.89751(8) 0.06983(10) 0.04308(7) 0.0566(3) Uani 1 1 d . . .
O2 O 0.78225(10) 0.19485(11) 0.12894(8) 0.0706(4) Uani 1 1 d . . .
O4 O 1.52674(9) 0.41241(14) 0.20151(8) 0.0782(4) Uani 1 1 d . . .
O5 O 0.55726(10) 0.87358(15) 0.06703(9) 0.0831(5) Uani 1 1 d . . .
N1 N 1.15597(9) 0.16054(12) 0.05388(7) 0.0432(3) Uani 1 1 d . . .
N2 N 0.80622(9) 0.40238(12) 0.12483(7) 0.0486(3) Uani 1 1 d . . .
C1 C 1.08024(11) 0.22517(13) 0.04299(9) 0.0412(4) Uani 1 1 d . . .
C2 C 1.02985(10) 0.18028(13) 0.09904(8) 0.0386(3) Uani 1 1 d . . .
C3 C 1.07296(11) 0.05176(13) 0.11877(9) 0.0436(4) Uani 1 1 d . . .
H3A H 1.0733 0.0285 0.1692 0.052 Uiso 1 1 calc R . .
H3B H 1.0406 -0.0125 0.0851 0.052 Uiso 1 1 calc R . .
C4 C 1.16753(11) 0.06789(15) 0.11099(9) 0.0474(4) Uani 1 1 d . . .
H4A H 1.2082 0.0977 0.1569 0.057 Uiso 1 1 calc R . .
H4B H 1.1911 -0.0105 0.0964 0.057 Uiso 1 1 calc R . .
C5 C 1.22441(11) 0.18326(16) 0.01535(10) 0.0513(4) Uani 1 1 d . . .
H5A H 1.1993 0.2356 -0.0278 0.062 Uiso 1 1 calc R . .
H5B H 1.2430 0.1035 -0.0019 0.062 Uiso 1 1 calc R . .
C6 C 1.30480(11) 0.24667(15) 0.06345(9) 0.0477(4) Uani 1 1 d . . .
C7 C 1.38533(12) 0.18659(16) 0.08821(11) 0.0576(5) Uani 1 1 d . . .
H7 H 1.3909 0.1032 0.0741 0.069 Uiso 1 1 calc R . .
C8 C 1.45797(13) 0.24494(18) 0.13303(11) 0.0638(5) Uani 1 1 d . . .
H8 H 1.5132 0.2021 0.1486 0.077 Uiso 1 1 calc R . .
C9 C 1.45104(12) 0.36496(17) 0.15539(10) 0.0562(5) Uani 1 1 d . . .
C10 C 1.37156(13) 0.42770(17) 0.13081(11) 0.0647(5) Uani 1 1 d . . .
H10 H 1.3661 0.5109 0.1452 0.078 Uiso 1 1 calc R . .
C11 C 1.30001(12) 0.36812(17) 0.08502(11) 0.0615(5) Uani 1 1 d . . .
H11 H 1.2456 0.4121 0.0677 0.074 Uiso 1 1 calc R . .
C12 C 1.52131(17) 0.5306(2) 0.23223(14) 0.0962(8) Uani 1 1 d . . .
H12A H 1.5066 0.5927 0.1934 0.144 Uiso 1 1 calc R . .
H12B H 1.5789 0.5512 0.2659 0.144 Uiso 1 1 calc R . .
H12C H 1.4747 0.5298 0.2587 0.144 Uiso 1 1 calc R . .
C13 C 0.92931(10) 0.17040(13) 0.06106(8) 0.0390(3) Uani 1 1 d . . .
C14 C 0.86569(10) 0.28356(13) 0.04577(8) 0.0403(4) Uani 1 1 d . . .
C15 C 0.90645(11) 0.41514(13) 0.05147(9) 0.0444(4) Uani 1 1 d . . .
H15A H 0.9712 0.4123 0.0756 0.053 Uiso 1 1 calc R . .
H15B H 0.8981 0.4519 0.0025 0.053 Uiso 1 1 calc R . .
C16 C 0.85821(16) 0.48898(17) 0.09543(12) 0.0761(6) Uani 1 1 d . . .
H16A H 0.9012 0.5329 0.1351 0.091 Uiso 1 1 calc R . .
H16B H 0.8189 0.5509 0.0645 0.091 Uiso 1 1 calc R . .
C17 C 0.81338(11) 0.28454(15) 0.10529(9) 0.0465(4) Uani 1 1 d . . .
C18 C 0.75317(14) 0.44010(17) 0.17425(10) 0.0623(5) Uani 1 1 d . . .
H18A H 0.7933 0.4554 0.2231 0.075 Uiso 1 1 calc R . .
H18B H 0.7120 0.3722 0.1787 0.075 Uiso 1 1 calc R . .
C19 C 0.69994(12) 0.55512(16) 0.14824(9) 0.0522(4) Uani 1 1 d . . .
C20 C 0.72604(13) 0.66799(17) 0.17930(10) 0.0599(5) Uani 1 1 d . . .
H20 H 0.7775 0.6725 0.2192 0.072 Uiso 1 1 calc R . .
C21 C 0.67978(13) 0.77597(18) 0.15436(11) 0.0643(5) Uani 1 1 d . . .
H21 H 0.6993 0.8528 0.1773 0.077 Uiso 1 1 calc R . .
C22 C 0.60595(12) 0.77129(18) 0.09664(11) 0.0590(5) Uani 1 1 d . . .
C23 C 0.57775(14) 0.6588(2) 0.06456(11) 0.0697(6) Uani 1 1 d . . .
H23 H 0.5262 0.6548 0.0248 0.084 Uiso 1 1 calc R . .
C24 C 0.62439(14) 0.55224(19) 0.09016(11) 0.0648(5) Uani 1 1 d . . .
H24 H 0.6044 0.4753 0.0676 0.078 Uiso 1 1 calc R . .
C25 C 0.59662(18) 0.9919(2) 0.08803(15) 0.0953(8) Uani 1 1 d . . .
H25A H 0.5995 1.0069 0.1394 0.143 Uiso 1 1 calc R . .
H25B H 0.5602 1.0564 0.0582 0.143 Uiso 1 1 calc R . .
H25C H 0.6571 0.9937 0.0809 0.143 Uiso 1 1 calc R . .
C26 C 0.80066(11) 0.26344(14) -0.02949(9) 0.0439(4) Uani 1 1 d . . .
C27 C 0.71316(12) 0.22538(17) -0.03939(11) 0.0576(5) Uani 1 1 d . . .
H27 H 0.6905 0.2102 0.0017 0.069 Uiso 1 1 calc R . .
C28 C 0.65809(14) 0.20917(19) -0.10906(13) 0.0713(6) Uani 1 1 d . . .
H28 H 0.5978 0.1841 -0.1151 0.086 Uiso 1 1 calc R . .
C29 C 0.68987(15) 0.22906(19) -0.16901(12) 0.0707(6) Uani 1 1 d . . .
H29 H 0.6521 0.2173 -0.2165 0.085 Uiso 1 1 calc R . .
C30 C 0.77651(15) 0.26596(17) -0.15995(10) 0.0644(5) Uani 1 1 d . . .
H30 H 0.7988 0.2801 -0.2014 0.077 Uiso 1 1 calc R . .
C31 C 0.83196(13) 0.28293(16) -0.09094(9) 0.0535(4) Uani 1 1 d . . .
H31 H 0.8921 0.3082 -0.0855 0.064 Uiso 1 1 calc R . .
C32 C 1.04924(11) 0.26193(14) 0.16731(9) 0.0427(4) Uani 1 1 d . . .
C33 C 1.10764(12) 0.36191(15) 0.17787(10) 0.0520(4) Uani 1 1 d . . .
H33 H 1.1348 0.3853 0.1404 0.062 Uiso 1 1 calc R . .
C34 C 1.12661(13) 0.42784(17) 0.24257(11) 0.0640(5) Uani 1 1 d . . .
H34 H 1.1661 0.4966 0.2489 0.077 Uiso 1 1 calc R . .
C35 C 1.08862(14) 0.3943(2) 0.29777(11) 0.0698(6) Uani 1 1 d . . .
H35 H 1.1027 0.4387 0.3424 0.084 Uiso 1 1 calc R . .
C36 C 1.03017(14) 0.29611(19) 0.28790(11) 0.0671(5) Uani 1 1 d . . .
H36 H 1.0031 0.2733 0.3256 0.080 Uiso 1 1 calc R . .
C37 C 1.01065(12) 0.23040(17) 0.22322(10) 0.0549(4) Uani 1 1 d . . .
H37 H 0.9702 0.1627 0.2170 0.066 Uiso 1 1 calc R . .

loop_
_atom_site_aniso_label
_atom_site_aniso_U_11
_atom_site_aniso_U_22
_atom_site_aniso_U_33
_atom_site_aniso_U_23
_atom_site_aniso_U_13
_atom_site_aniso_U_12
O1 0.0625(8) 0.0480(7) 0.0633(8) 0.0199(6) 0.0244(6) 0.0084(6)
O3 0.0617(7) 0.0333(6) 0.0657(8) -0.0027(5) -0.0002(6) -0.0026(5)
O2 0.0957(10) 0.0457(7) 0.0862(10) 0.0043(7) 0.0519(8) -0.0092(7)
O4 0.0685(9) 0.0813(10) 0.0775(10) -0.0097(8) 0.0053(8) -0.0087(8)
O5 0.0693(9) 0.0794(11) 0.0996(11) 0.0216(9) 0.0197(8) 0.0238(8)
N1 0.0474(8) 0.0397(7) 0.0448(8) 0.0014(6) 0.0160(6) 0.0029(6)
N2 0.0657(9) 0.0379(7) 0.0469(8) 0.0015(6) 0.0227(7) 0.0036(6)
C1 0.0489(9) 0.0314(8) 0.0443(9) -0.0012(7) 0.0135(7) -0.0013(7)
C2 0.0461(9) 0.0291(7) 0.0415(9) -0.0006(6) 0.0129(7) 0.0007(6)
C3 0.0549(10) 0.0322(8) 0.0439(9) 0.0032(7) 0.0130(7) 0.0023(7)
C4 0.0541(10) 0.0403(9) 0.0464(9) 0.0024(7) 0.0106(8) 0.0059(7)
C5 0.0549(10) 0.0530(10) 0.0509(10) -0.0040(8) 0.0222(8) 0.0020(8)
C6 0.0514(10) 0.0462(9) 0.0503(10) 0.0039(8) 0.0220(8) 0.0039(8)
C7 0.0625(12) 0.0441(10) 0.0684(12) 0.0016(9) 0.0207(10) 0.0090(9)
C8 0.0565(11) 0.0558(11) 0.0742(13) 0.0068(10) 0.0078(10) 0.0121(9)
C9 0.0553(11) 0.0580(11) 0.0549(11) 0.0019(9) 0.0135(9) -0.0045(9)
C10 0.0622(12) 0.0480(10) 0.0864(14) -0.0109(10) 0.0237(11) 0.0035(9)
C11 0.0490(10) 0.0506(11) 0.0846(14) -0.0016(10) 0.0167(10) 0.0092(8)
C12 0.0897(17) 0.113(2) 0.0911(17) -0.0458(15) 0.0326(14) -0.0262(15)
C13 0.0512(9) 0.0304(8) 0.0362(8) 0.0000(6) 0.0127(7) -0.0028(7)
C14 0.0463(9) 0.0316(8) 0.0437(9) 0.0025(6) 0.0129(7) 0.0009(6)
C15 0.0484(9) 0.0313(8) 0.0528(10) 0.0042(7) 0.0115(8) 0.0023(7)
C16 0.1166(18) 0.0408(10) 0.0910(15) -0.0097(10) 0.0635(14) -0.0112(11)
C17 0.0534(10) 0.0386(9) 0.0483(10) 0.0035(7) 0.0148(8) -0.0001(7)
C18 0.0900(14) 0.0547(11) 0.0491(11) 0.0027(8) 0.0305(10) 0.0106(10)
C19 0.0639(11) 0.0525(10) 0.0461(10) 0.0004(8) 0.0248(9) 0.0056(8)
C20 0.0616(11) 0.0597(11) 0.0553(11) -0.0048(9) 0.0093(9) 0.0090(9)
C21 0.0647(12) 0.0546(11) 0.0710(13) -0.0108(10) 0.0128(10) 0.0058(9)
C22 0.0533(11) 0.0618(12) 0.0651(12) 0.0076(10) 0.0211(9) 0.0115(9)
C23 0.0627(12) 0.0798(15) 0.0606(13) 0.0038(11) 0.0048(10) -0.0031(11)
C24 0.0782(14) 0.0587(12) 0.0574(12) -0.0065(9) 0.0171(11) -0.0088(10)
C25 0.120(2) 0.0615(14) 0.110(2) 0.0058(13) 0.0382(16) 0.0327(14)
C26 0.0488(9) 0.0322(8) 0.0501(10) 0.0023(7) 0.0117(8) 0.0049(7)
C27 0.0492(10) 0.0573(11) 0.0643(12) -0.0004(9) 0.0111(9) 0.0009(8)
C28 0.0498(11) 0.0709(14) 0.0841(16) -0.0070(12) 0.0005(11) 0.0019(10)
C29 0.0729(14) 0.0639(13) 0.0623(13) -0.0044(10) -0.0064(11) 0.0118(11)
C30 0.0832(15) 0.0574(11) 0.0496(11) 0.0022(9) 0.0116(10) 0.0045(10)
C31 0.0597(11) 0.0496(10) 0.0504(11) 0.0019(8) 0.0125(9) -0.0009(8)
C32 0.0474(9) 0.0363(8) 0.0436(9) -0.0037(7) 0.0103(7) 0.0033(7)
C33 0.0570(11) 0.0417(9) 0.0567(11) -0.0060(8) 0.0138(9) -0.0035(8)
C34 0.0658(12) 0.0471(10) 0.0723(13) -0.0180(9) 0.0053(10) -0.0009(9)
C35 0.0763(14) 0.0701(13) 0.0575(12) -0.0255(10) 0.0069(11) 0.0143(11)
C36 0.0768(13) 0.0760(14) 0.0525(12) -0.0123(10) 0.0241(10) 0.0088(11)
C37 0.0601(11) 0.0552(10) 0.0518(11) -0.0069(8) 0.0187(9) -0.0017(8)

loop_
_atom_type_symbol
_atom_type_description
_atom_type_scat_dispersion_real
_atom_type_scat_dispersion_imag
_atom_type_scat_source
C C 0.0033 0.0016 'International Tables Vol C Tables 4.2.6.8 and 6.1.1.4'
H H 0.0000 0.0000 'International Tables Vol C Tables 4.2.6.8 and 6.1.1.4'
N N 0.0061 0.0033 'International Tables Vol C Tables 4.2.6.8 and 6.1.1.4'
O O 0.0106 0.0060 'International Tables Vol C Tables 4.2.6.8 and 6.1.1.4'

loop_
_geom_angle_atom_site_label_1
_geom_angle_atom_site_label_2
_geom_angle_atom_site_label_3
_geom_angle
_geom_angle_site_symmetry_1
_geom_angle_site_symmetry_3
_geom_angle_publ_flag
C9 O4 C12 118.01(17) . . ?
C22 O5 C25 117.08(17) . . ?
C1 N1 C4 114.26(13) . . ?
C1 N1 C5 123.93(14) . . ?
C4 N1 C5 121.74(13) . . ?
C17 N2 C16 114.60(14) . . ?
C17 N2 C18 123.08(14) . . ?
C16 N2 C18 122.27(14) . . ?
O1 C1 N1 125.91(15) . . ?
O1 C1 C2 126.22(14) . . ?
N1 C1 C2 107.87(13) . . ?
C32 C2 C13 113.00(12) . . ?
C32 C2 C3 109.43(12) . . ?
C13 C2 C3 111.90(12) . . ?
C32 C2 C1 112.20(12) . . ?
C13 C2 C1 108.98(12) . . ?
C3 C2 C1 100.69(12) . . ?
C4 C3 C2 103.93(12) . . ?
C4 C3 H3A 111.0 . . ?
C2 C3 H3A 111.0 . . ?
C4 C3 H3B 111.0 . . ?
C2 C3 H3B 111.0 . . ?
H3A C3 H3B 109.0 . . ?
N1 C4 C3 102.40(12) . . ?
N1 C4 H4A 111.3 . . ?
C3 C4 H4A 111.3 . . ?
N1 C4 H4B 111.3 . . ?
C3 C4 H4B 111.3 . . ?
H4A C4 H4B 109.2 . . ?
N1 C5 C6 111.47(13) . . ?
N1 C5 H5A 109.3 . . ?
C6 C5 H5A 109.3 . . ?
N1 C5 H5B 109.3 . . ?
C6 C5 H5B 109.3 . . ?
H5A C5 H5B 108.0 . . ?
C7 C6 C11 117.30(17) . . ?
C7 C6 C5 121.86(16) . . ?
C11 C6 C5 120.83(16) . . ?
C6 C7 C8 121.34(17) . . ?
C6 C7 H7 119.3 . . ?
C8 C7 H7 119.3 . . ?
C9 C8 C7 120.38(17) . . ?
C9 C8 H8 119.8 . . ?
C7 C8 H8 119.8 . . ?
O4 C9 C8 115.33(17) . . ?
O4 C9 C10 125.18(18) . . ?
C8 C9 C10 119.48(18) . . ?
C9 C10 C11 119.17(17) . . ?
C9 C10 H10 120.4 . . ?
C11 C10 H10 120.4 . . ?
C10 C11 C6 122.29(17) . . ?
C10 C11 H11 118.9 . . ?
C6 C11 H11 118.9 . . ?
O4 C12 H12A 109.5 . . ?
O4 C12 H12B 109.5 . . ?
H12A C12 H12B 109.5 . . ?
O4 C12 H12C 109.5 . . ?
H12A C12 H12C 109.5 . . ?
H12B C12 H12C 109.5 . . ?
O3 C13 C2 119.00(13) . . ?
O3 C13 C14 117.62(14) . . ?
C2 C13 C14 123.36(12) . . ?
C26 C14 C15 110.65(12) . . ?
C26 C14 C13 107.21(12) . . ?
C15 C14 C13 118.87(13) . . ?
C26 C14 C17 109.85(13) . . ?
C15 C14 C17 102.86(12) . . ?
C13 C14 C17 107.11(12) . . ?
C16 C15 C14 106.09(14) . . ?
C16 C15 H15A 110.5 . . ?
C14 C15 H15A 110.5 . . ?
C16 C15 H15B 110.5 . . ?
C14 C15 H15B 110.5 . . ?
H15A C15 H15B 108.7 . . ?
N2 C16 C15 106.37(14) . . ?
N2 C16 H16A 110.5 . . ?
C15 C16 H16A 110.5 . . ?
N2 C16 H16B 110.5 . . ?
C15 C16 H16B 110.5 . . ?
H16A C16 H16B 108.6 . . ?
O2 C17 N2 125.79(16) . . ?
O2 C17 C14 126.44(15) . . ?
N2 C17 C14 107.75(13) . . ?
N2 C18 C19 111.82(14) . . ?
N2 C18 H18A 109.3 . . ?
C19 C18 H18A 109.3 . . ?
N2 C18 H18B 109.3 . . ?
C19 C18 H18B 109.3 . . ?
H18A C18 H18B 107.9 . . ?
C20 C19 C24 117.27(17) . . ?
C20 C19 C18 121.18(17) . . ?
C24 C19 C18 121.50(17) . . ?
C19 C20 C21 122.12(18) . . ?
C19 C20 H20 118.9 . . ?
C21 C20 H20 118.9 . . ?
C22 C21 C20 119.69(18) . . ?
C22 C21 H21 120.2 . . ?
C20 C21 H21 120.2 . . ?
C21 C22 O5 123.84(19) . . ?
C21 C22 C23 119.49(18) . . ?
O5 C22 C23 116.67(18) . . ?
C22 C23 C24 120.08(18) . . ?
C22 C23 H23 120.0 . . ?
C24 C23 H23 120.0 . . ?
C23 C24 C19 121.34(18) . . ?
C23 C24 H24 119.3 . . ?
C19 C24 H24 119.3 . . ?
O5 C25 H25A 109.5 . . ?
O5 C25 H25B 109.5 . . ?
H25A C25 H25B 109.5 . . ?
O5 C25 H25C 109.5 . . ?
H25A C25 H25C 109.5 . . ?
H25B C25 H25C 109.5 . . ?
C27 C26 C31 118.12(16) . . ?
C27 C26 C14 123.60(16) . . ?
C31 C26 C14 118.27(15) . . ?
C26 C27 C28 120.51(19) . . ?
C26 C27 H27 119.7 . . ?
C28 C27 H27 119.7 . . ?
C29 C28 C27 120.6(2) . . ?
C29 C28 H28 119.7 . . ?
C27 C28 H28 119.7 . . ?
C30 C29 C28 119.44(19) . . ?
C30 C29 H29 120.3 . . ?
C28 C29 H29 120.3 . . ?
C29 C30 C31 120.5(2) . . ?
C29 C30 H30 119.7 . . ?
C31 C30 H30 119.7 . . ?
C30 C31 C26 120.75(18) . . ?
C30 C31 H31 119.6 . . ?
C26 C31 H31 119.6 . . ?
C37 C32 C33 118.15(15) . . ?
C37 C32 C2 118.52(14) . . ?
C33 C32 C2 123.22(15) . . ?
C34 C33 C32 120.61(18) . . ?
C34 C33 H33 119.7 . . ?
C32 C33 H33 119.7 . . ?
C35 C34 C33 120.44(18) . . ?
C35 C34 H34 119.8 . . ?
C33 C34 H34 119.8 . . ?
C36 C35 C34 119.59(18) . . ?
C36 C35 H35 120.2 . . ?
C34 C35 H35 120.2 . . ?
C35 C36 C37 120.17(19) . . ?
C35 C36 H36 119.9 . . ?
C37 C36 H36 119.9 . . ?
C36 C37 C32 121.02(18) . . ?
C36 C37 H37 119.5 . . ?
C32 C37 H37 119.5 . . ?

loop_
_geom_bond_atom_site_label_1
_geom_bond_atom_site_label_2
_geom_bond_distance
_geom_bond_site_symmetry_2
_geom_bond_publ_flag
O1 C1 1.2259(18) . ?
O3 C13 1.2055(17) . ?
O2 C17 1.2185(19) . ?
O4 C9 1.371(2) . ?
O4 C12 1.416(3) . ?
O5 C22 1.374(2) . ?
O5 C25 1.429(3) . ?
N1 C1 1.335(2) . ?
N1 C4 1.4537(19) . ?
N1 C5 1.456(2) . ?
N2 C17 1.339(2) . ?
N2 C16 1.438(2) . ?
N2 C18 1.456(2) . ?
C1 C2 1.551(2) . ?
C2 C32 1.534(2) . ?
C2 C13 1.543(2) . ?
C2 C3 1.544(2) . ?
C3 C4 1.519(2) . ?
C3 H3A 0.9900 . ?
C3 H3B 0.9900 . ?
C4 H4A 0.9900 . ?
C4 H4B 0.9900 . ?
C5 C6 1.507(2) . ?
C5 H5A 0.9900 . ?
C5 H5B 0.9900 . ?
C6 C7 1.377(2) . ?
C6 C11 1.382(2) . ?
C7 C8 1.377(3) . ?
C7 H7 0.9500 . ?
C8 C9 1.377(3) . ?
C8 H8 0.9500 . ?
C9 C10 1.378(3) . ?
C10 C11 1.380(3) . ?
C10 H10 0.9500 . ?
C11 H11 0.9500 . ?
C12 H12A 0.9800 . ?
C12 H12B 0.9800 . ?
C12 H12C 0.9800 . ?
C13 C14 1.550(2) . ?
C14 C26 1.540(2) . ?
C14 C15 1.548(2) . ?
C14 C17 1.552(2) . ?
C15 C16 1.488(2) . ?
C15 H15A 0.9900 . ?
C15 H15B 0.9900 . ?
C16 H16A 0.9900 . ?
C16 H16B 0.9900 . ?
C18 C19 1.503(2) . ?
C18 H18A 0.9900 . ?
C18 H18B 0.9900 . ?
C19 C20 1.370(2) . ?
C19 C24 1.388(3) . ?
C20 C21 1.387(3) . ?
C20 H20 0.9500 . ?
C21 C22 1.368(3) . ?
C21 H21 0.9500 . ?
C22 C23 1.379(3) . ?
C23 C24 1.380(3) . ?
C23 H23 0.9500 . ?
C24 H24 0.9500 . ?
C25 H25A 0.9800 . ?
C25 H25B 0.9800 . ?
C25 H25C 0.9800 . ?
C26 C27 1.382(2) . ?
C26 C31 1.391(2) . ?
C27 C28 1.390(3) . ?
C27 H27 0.9500 . ?
C28 C29 1.370(3) . ?
C28 H28 0.9500 . ?
C29 C30 1.368(3) . ?
C29 H29 0.9500 . ?
C30 C31 1.384(3) . ?
C30 H30 0.9500 . ?
C31 H31 0.9500 . ?
C32 C37 1.389(2) . ?
C32 C33 1.390(2) . ?
C33 C34 1.386(2) . ?
C33 H33 0.9500 . ?
C34 C35 1.377(3) . ?
C34 H34 0.9500 . ?
C35 C36 1.376(3) . ?
C35 H35 0.9500 . ?
C36 C37 1.385(2) . ?
C36 H36 0.9500 . ?
C37 H37 0.9500 . ?

loop_
_geom_torsion_atom_site_label_1
_geom_torsion_atom_site_label_2
_geom_torsion_atom_site_label_3
_geom_torsion_atom_site_label_4
_geom_torsion
_geom_torsion_site_symmetry_1
_geom_torsion_site_symmetry_2
_geom_torsion_site_symmetry_3
_geom_torsion_site_symmetry_4
_geom_torsion_publ_flag
C4 N1 C1 O1 -178.26(15) . . . . ?
C5 N1 C1 O1 4.8(2) . . . . ?
C4 N1 C1 C2 1.87(17) . . . . ?
C5 N1 C1 C2 -175.04(13) . . . . ?
O1 C1 C2 C32 -84.66(19) . . . . ?
N1 C1 C2 C32 95.21(14) . . . . ?
O1 C1 C2 C13 41.27(19) . . . . ?
N1 C1 C2 C13 -138.86(13) . . . . ?
O1 C1 C2 C3 159.07(15) . . . . ?
N1 C1 C2 C3 -21.06(15) . . . . ?
C32 C2 C3 C4 -87.01(15) . . . . ?
C13 C2 C3 C4 146.95(13) . . . . ?
C1 C2 C3 C4 31.31(15) . . . . ?
C1 N1 C4 C3 18.62(17) . . . . ?
C5 N1 C4 C3 -164.39(13) . . . . ?
C2 C3 C4 N1 -30.74(15) . . . . ?
C1 N1 C5 C6 105.66(17) . . . . ?
C4 N1 C5 C6 -71.04(19) . . . . ?
N1 C5 C6 C7 109.80(18) . . . . ?
N1 C5 C6 C11 -69.6(2) . . . . ?
C11 C6 C7 C8 0.4(3) . . . . ?
C5 C6 C7 C8 -179.02(16) . . . . ?
C6 C7 C8 C9 1.3(3) . . . . ?
C12 O4 C9 C8 -173.74(19) . . . . ?
C12 O4 C9 C10 6.4(3) . . . . ?
C7 C8 C9 O4 178.22(17) . . . . ?
C7 C8 C9 C10 -1.9(3) . . . . ?
O4 C9 C10 C11 -179.25(18) . . . . ?
C8 C9 C10 C11 0.9(3) . . . . ?
C9 C10 C11 C6 0.8(3) . . . . ?
C7 C6 C11 C10 -1.5(3) . . . . ?
C5 C6 C11 C10 177.99(17) . . . . ?
C32 C2 C13 O3 -132.68(15) . . . . ?
C3 C2 C13 O3 -8.6(2) . . . . ?
C1 C2 C13 O3 101.86(16) . . . . ?
C32 C2 C13 C14 46.16(19) . . . . ?
C3 C2 C13 C14 170.23(13) . . . . ?
C1 C2 C13 C14 -79.30(16) . . . . ?
O3 C13 C14 C26 -39.79(19) . . . . ?
C2 C13 C14 C26 141.35(14) . . . . ?
O3 C13 C14 C15 -166.11(14) . . . . ?
C2 C13 C14 C15 15.0(2) . . . . ?
O3 C13 C14 C17 78.07(17) . . . . ?
C2 C13 C14 C17 -100.79(16) . . . . ?
C26 C14 C15 C16 102.67(17) . . . . ?
C13 C14 C15 C16 -132.66(16) . . . . ?
C17 C14 C15 C16 -14.60(18) . . . . ?
C17 N2 C16 C15 -0.8(2) . . . . ?
C18 N2 C16 C15 176.76(16) . . . . ?
C14 C15 C16 N2 10.2(2) . . . . ?
C16 N2 C17 O2 172.72(19) . . . . ?
C18 N2 C17 O2 -4.8(3) . . . . ?
C16 N2 C17 C14 -9.0(2) . . . . ?
C18 N2 C17 C14 173.47(14) . . . . ?
C26 C14 C17 O2 74.9(2) . . . . ?
C15 C14 C17 O2 -167.27(17) . . . . ?
C13 C14 C17 O2 -41.2(2) . . . . ?
C26 C14 C17 N2 -103.41(15) . . . . ?
C15 C14 C17 N2 14.43(17) . . . . ?
C13 C14 C17 N2 140.47(13) . . . . ?
C17 N2 C18 C19 -137.06(17) . . . . ?
C16 N2 C18 C19 45.6(2) . . . . ?
N2 C18 C19 C20 -103.2(2) . . . . ?
N2 C18 C19 C24 74.3(2) . . . . ?
C24 C19 C20 C21 -0.1(3) . . . . ?
C18 C19 C20 C21 177.53(18) . . . . ?
C19 C20 C21 C22 -0.5(3) . . . . ?
C20 C21 C22 O5 -178.31(18) . . . . ?
C20 C21 C22 C23 0.8(3) . . . . ?
C25 O5 C22 C21 13.3(3) . . . . ?
C25 O5 C22 C23 -165.90(19) . . . . ?
C21 C22 C23 C24 -0.7(3) . . . . ?
O5 C22 C23 C24 178.54(18) . . . . ?
C22 C23 C24 C19 0.1(3) . . . . ?
C20 C19 C24 C23 0.3(3) . . . . ?
C18 C19 C24 C23 -177.34(18) . . . . ?
C15 C14 C26 C27 -125.78(16) . . . . ?
C13 C14 C26 C27 103.16(17) . . . . ?
C17 C14 C26 C27 -12.9(2) . . . . ?
C15 C14 C26 C31 55.16(18) . . . . ?
C13 C14 C26 C31 -75.90(17) . . . . ?
C17 C14 C26 C31 168.04(14) . . . . ?
C31 C26 C27 C28 -1.0(3) . . . . ?
C14 C26 C27 C28 179.94(16) . . . . ?
C26 C27 C28 C29 0.8(3) . . . . ?
C27 C28 C29 C30 -0.4(3) . . . . ?
C28 C29 C30 C31 0.1(3) . . . . ?
C29 C30 C31 C26 -0.3(3) . . . . ?
C27 C26 C31 C30 0.7(2) . . . . ?
C14 C26 C31 C30 179.85(15) . . . . ?
C13 C2 C32 C37 58.21(18) . . . . ?
C3 C2 C32 C37 -67.21(18) . . . . ?
C1 C2 C32 C37 -178.09(15) . . . . ?
C13 C2 C32 C33 -125.62(16) . . . . ?
C3 C2 C32 C33 108.97(17) . . . . ?
C1 C2 C32 C33 -1.9(2) . . . . ?
C37 C32 C33 C34 0.1(3) . . . . ?
C2 C32 C33 C34 -176.12(15) . . . . ?
C32 C33 C34 C35 0.8(3) . . . . ?
C33 C34 C35 C36 -1.2(3) . . . . ?
C34 C35 C36 C37 0.9(3) . . . . ?
C35 C36 C37 C32 -0.1(3) . . . . ?
C33 C32 C37 C36 -0.4(3) . . . . ?
C2 C32 C37 C36 175.95(16) . . . . ?
